data_1503466
loop_
_publ_author_name
'Krasnoff, Stuart B.'
'Englich, Ulrich'
'Miller, Paula G.'
'Shuler, Michael L.'
'Glahn, Raymond P.'
'Donzelli, Bruno G. G.'
'Gibson, Donna M.'

_publ_section_title
;
 Metacridamides A and B, Macrocycles from Conidia of the Entomopathogenic
 Fungus Metarhizium acridum.
;
_journal_issue 2
_journal_name_full 'Journal of natural products'
_journal_page_first 175
_journal_page_last 180
_journal_paper_doi 10.1021/np2007044
_journal_volume 75
_journal_year 2012
_chemical_absolute_configuration rm
_chemical_formula_sum 'C37 H55 N O6'
_chemical_formula_weight 609.82
_chemical_name_common 'Metacridamide A'
_chemical_name_systematic
; 
 ? 
;
_space_group_IT_number 19
_symmetry_cell_setting orthorhombic
_symmetry_space_group_name_Hall 'P 2ac 2ab'
_symmetry_space_group_name_H-M 'P 21 21 21'
_atom_sites_solution_hydrogens geom
_atom_sites_solution_primary direct
_atom_sites_solution_secondary difmap
_audit_creation_method SHELXL-97
_cell_angle_alpha 90.00
_cell_angle_beta 90.00
_cell_angle_gamma 90.00
_cell_formula_units_Z 4
_cell_length_a 12.480(3)
_cell_length_b 13.140(3)
_cell_length_c 21.920(4)
_cell_measurement_temperature 100(2)
_cell_volume 3594.6(14)
_computing_cell_refinement XDS
_computing_data_collection ADX
_computing_data_reduction XDS
_computing_molecular_graphics XP
_computing_publication_material CIFTAB
_computing_structure_refinement 'SHELXL-97 (Sheldrick, 1997)'
_computing_structure_solution 'SHELXS-97 (Sheldrick, 1990)'
_diffrn_ambient_temperature 100(2)
_diffrn_measured_fraction_theta_full 0.964
_diffrn_measured_fraction_theta_max 0.964
_diffrn_measurement_device_type 'ADSC Q270 CCD'
_diffrn_radiation_monochromator graphite
_diffrn_radiation_source 'CHESS F1'
_diffrn_radiation_type Synchrotron
_diffrn_radiation_wavelength 0.91770
_diffrn_reflns_av_R_equivalents 0.0432
_diffrn_reflns_av_sigmaI/netI 0.0444
_diffrn_reflns_limit_h_max 13
_diffrn_reflns_limit_h_min -13
_diffrn_reflns_limit_k_max 14
_diffrn_reflns_limit_k_min -14
_diffrn_reflns_limit_l_max 22
_diffrn_reflns_limit_l_min -22
_diffrn_reflns_number 15222
_diffrn_reflns_theta_full 30.64
_diffrn_reflns_theta_max 30.64
_diffrn_reflns_theta_min 2.40
_exptl_absorpt_coefficient_mu 0.075
_exptl_absorpt_correction_T_max 0.9996
_exptl_absorpt_correction_T_min 0.9925
_exptl_crystal_colour colorless
_exptl_crystal_density_diffrn 1.127
_exptl_crystal_density_method 'not measured'
_exptl_crystal_description 'thin plate'
_exptl_crystal_F_000 1328
_exptl_crystal_size_max 0.10
_exptl_crystal_size_mid 0.01
_exptl_crystal_size_min 0.01
_refine_diff_density_max 0.236
_refine_diff_density_min -0.198
_refine_diff_density_rms 0.045
_refine_ls_abs_structure_details 'Flack H D (1983), Acta Cryst. A39, 876-881'
_refine_ls_abs_structure_Flack 0.0(12)
_refine_ls_extinction_coef 0.034(3)
_refine_ls_extinction_expression Fc^*^=kFc[1+0.001xFc^2^\l^3^/sin(2\q)]^-1/4^
_refine_ls_extinction_method SHELXL
_refine_ls_goodness_of_fit_ref 1.056
_refine_ls_hydrogen_treatment constr
_refine_ls_matrix_type full
_refine_ls_number_parameters 398
_refine_ls_number_reflns 4991
_refine_ls_number_restraints 0
_refine_ls_restrained_S_all 1.056
_refine_ls_R_factor_all 0.0531
_refine_ls_R_factor_gt 0.0497
_refine_ls_shift/su_max 0.000
_refine_ls_shift/su_mean 0.000
_refine_ls_structure_factor_coef Fsqd
_refine_ls_weighting_details 'calc w=1/[\s^2^(Fo^2^)+(0.0716P)^2^+1.6966P] where P=(Fo^2^+2Fc^2^)/3'
_refine_ls_weighting_scheme calc
_refine_ls_wR_factor_gt 0.1287
_refine_ls_wR_factor_ref 0.1315
_reflns_number_gt 4692
_reflns_number_total 4991
_reflns_threshold_expression >2sigma(I)
_cod_data_source_file np2007044_si_001.cif
_cod_data_source_block MetaA_45_2
_cod_original_cell_volume 3594.6(12)
_cod_database_code 1503466

loop_
_symmetry_equiv_pos_as_xyz
'x, y, z'
'-x+1/2, -y, z+1/2'
'-x, y+1/2, -z+1/2'
'x+1/2, -y+1/2, -z'

loop_
_atom_site_label
_atom_site_type_symbol
_atom_site_fract_x
_atom_site_fract_y
_atom_site_fract_z
_atom_site_U_iso_or_equiv
_atom_site_adp_type
_atom_site_occupancy
_atom_site_symmetry_multiplicity
_atom_site_calc_flag
_atom_site_refinement_flags
O1 O 0.12864(15) 0.83560(13) 0.84854(9) 0.0324(5) Uani 1 1 d .
C2 C 0.1009(2) 0.7633(2) 0.80873(14) 0.0329(7) Uani 1 1 d .
O2 O 0.04122(18) 0.77443(16) 0.76694(11) 0.0474(6) Uani 1 1 d .
C3 C 0.1581(2) 0.6651(2) 0.82632(13) 0.0305(6) Uani 1 1 d .
H3A H 0.2336 0.6825 0.8330 0.037 Uiso 1 1 calc R
C25 C 0.1551(2) 0.5866(2) 0.77460(14) 0.0362(7) Uani 1 1 d .
H25A H 0.1729 0.5198 0.7905 0.043 Uiso 1 1 calc R
H25B H 0.0836 0.5836 0.7574 0.043 Uiso 1 1 calc R
C26 C 0.2349(2) 0.6165(2) 0.72556(13) 0.0339(7) Uani 1 1 d .
C27 C 0.2044(2) 0.6693(2) 0.67407(14) 0.0377(7) Uani 1 1 d .
H27A H 0.1321 0.6812 0.6668 0.045 Uiso 1 1 calc R
C28 C 0.2795(3) 0.7045(2) 0.63321(15) 0.0445(8) Uani 1 1 d .
H28A H 0.2575 0.7403 0.5988 0.053 Uiso 1 1 calc R
C29 C 0.3867(3) 0.6872(3) 0.64290(16) 0.0483(8) Uani 1 1 d .
H29A H 0.4372 0.7115 0.6154 0.058 Uiso 1 1 calc R
C28' C 0.4188(3) 0.6332(3) 0.69402(16) 0.0530(9) Uani 1 1 d .
H28B H 0.4912 0.6203 0.7007 0.064 Uiso 1 1 calc R
C27' C 0.3427(3) 0.5986(3) 0.73504(15) 0.0460(8) Uani 1 1 d .
H27B H 0.3645 0.5628 0.7695 0.055 Uiso 1 1 calc R
N4 N 0.11705(18) 0.62681(16) 0.88391(11) 0.0301(5) Uani 1 1 d .
H4A H 0.0491 0.6246 0.8904 0.036 Uiso 1 1 calc R
C5 C 0.1861(2) 0.59465(19) 0.92725(14) 0.0323(7) Uani 1 1 d .
O3 O 0.28349(15) 0.59324(15) 0.91900(10) 0.0381(5) Uani 1 1 d .
C6 C 0.1395(2) 0.5595(2) 0.98665(13) 0.0318(6) Uani 1 1 d .
C30 C 0.1973(3) 0.4716(2) 1.01576(16) 0.0446(8) Uani 1 1 d .
H30A H 0.1627 0.4540 1.0534 0.067 Uiso 1 1 calc R
H30B H 0.2703 0.4905 1.0237 0.067 Uiso 1 1 calc R
H30C H 0.1959 0.4141 0.9887 0.067 Uiso 1 1 calc R
C7 C 0.0570(2) 0.6070(2) 1.01220(14) 0.0352(7) Uani 1 1 d .
H7A H 0.0289 0.6627 0.9915 0.042 Uiso 1 1 calc R
C8 C 0.0050(2) 0.5783(2) 1.07167(14) 0.0353(7) Uani 1 1 d .
H8A H 0.0612 0.5518 1.0986 0.042 Uiso 1 1 calc R
C31 C -0.0768(2) 0.4933(2) 1.06191(15) 0.0406(7) Uani 1 1 d .
H31A H -0.0427 0.4367 1.0422 0.061 Uiso 1 1 calc R
H31B H -0.1342 0.5179 1.0368 0.061 Uiso 1 1 calc R
H31C H -0.1049 0.4720 1.1006 0.061 Uiso 1 1 calc R
C9 C -0.0458(2) 0.6705(2) 1.10338(14) 0.0378(7) Uani 1 1 d .
H9A H -0.0843 0.6459 1.1394 0.045 Uiso 1 1 calc R
O4 O -0.12207(15) 0.71046(16) 1.06216(10) 0.0401(5) Uani 1 1 d .
H4B H -0.1413 0.7669 1.0738 0.060 Uiso 1 1 calc R
C10 C 0.0382(2) 0.7466(2) 1.12459(14) 0.0374(7) Uani 1 1 d .
C32 C 0.1089(3) 0.7082(3) 1.17575(18) 0.0588(10) Uani 1 1 d .
H32A H 0.1602 0.7597 1.1864 0.088 Uiso 1 1 calc R
H32B H 0.1459 0.6480 1.1626 0.088 Uiso 1 1 calc R
H32C H 0.0655 0.6926 1.2107 0.088 Uiso 1 1 calc R
C11 C 0.0466(2) 0.8382(2) 1.10085(14) 0.0374(7) Uani 1 1 d .
H11A H -0.0022 0.8538 1.0702 0.045 Uiso 1 1 calc R
C12 C 0.1251(2) 0.9210(2) 1.11682(13) 0.0363(7) Uani 1 1 d .
H12A H 0.1787 0.8913 1.1442 0.044 Uiso 1 1 calc R
C33 C 0.0679(3) 1.0061(3) 1.15219(15) 0.0448(8) Uani 1 1 d .
H33A H 0.0344 0.9780 1.1878 0.067 Uiso 1 1 calc R
H33B H 0.0145 1.0367 1.1266 0.067 Uiso 1 1 calc R
H33C H 0.1192 1.0567 1.1642 0.067 Uiso 1 1 calc R
C13 C 0.1838(2) 0.9553(2) 1.05882(13) 0.0325(7) Uani 1 1 d .
H13A H 0.2245 0.8970 1.0432 0.039 Uiso 1 1 calc R
O5 O 0.26062(14) 1.03604(14) 1.07443(9) 0.0333(5) Uani 1 1 d .
C131 C 0.3563(2) 1.0069(2) 1.09615(13) 0.0346(7) Uani 1 1 d .
O132 O 0.38123(15) 0.92017(15) 1.10591(9) 0.0387(5) Uani 1 1 d .
C132 C 0.4283(2) 1.0968(2) 1.10737(16) 0.0468(8) Uani 1 1 d .
H13B H 0.4961 1.0736 1.1226 0.070 Uiso 1 1 calc R
H13C H 0.3957 1.1412 1.1368 0.070 Uiso 1 1 calc R
H13D H 0.4391 1.1331 1.0698 0.070 Uiso 1 1 calc R
C14 C 0.1146(2) 0.9948(2) 1.00785(13) 0.0324(7) Uani 1 1 d .
C34 C 0.0575(3) 1.0943(3) 1.01591(16) 0.0504(9) Uani 1 1 d .
H34A H 0.0167 1.1093 0.9799 0.076 Uiso 1 1 calc R
H34B H 0.1091 1.1474 1.0226 0.076 Uiso 1 1 calc R
H34C H 0.0103 1.0900 1.0504 0.076 Uiso 1 1 calc R
C15 C 0.1000(2) 0.9362(2) 0.95898(13) 0.0341(7) Uani 1 1 d .
H15A H 0.1422 0.8780 0.9571 0.041 Uiso 1 1 calc R
C16 C 0.0243(2) 0.9518(2) 0.90642(13) 0.0338(7) Uani 1 1 d .
H16A H -0.0023 1.0219 0.9082 0.041 Uiso 1 1 calc R
C35 C -0.0715(2) 0.8802(3) 0.91240(15) 0.0449(8) Uani 1 1 d .
H35A H -0.1055 0.8908 0.9512 0.067 Uiso 1 1 calc R
H35B H -0.0474 0.8110 0.9096 0.067 Uiso 1 1 calc R
H35C H -0.1217 0.8939 0.8803 0.067 Uiso 1 1 calc R
C17 C 0.0808(2) 0.9370(2) 0.84504(13) 0.0317(7) Uani 1 1 d .
H17A H 0.0278 0.9386 0.8121 0.038 Uiso 1 1 calc R
C18 C 0.1717(2) 1.0103(2) 0.83054(13) 0.0334(7) Uani 1 1 d .
H18A H 0.2202 1.0113 0.8657 0.040 Uiso 1 1 calc R
C19 C 0.1310(2) 1.1193(2) 0.82029(16) 0.0386(7) Uani 1 1 d .
H19A H 0.0694 1.1313 0.8463 0.046 Uiso 1 1 calc R
H19B H 0.1077 1.1264 0.7783 0.046 Uiso 1 1 calc R
C20 C 0.2172(2) 1.2004(2) 0.83390(17) 0.0464(9) Uani 1 1 d .
H20A H 0.2858 1.1748 0.8184 0.056 Uiso 1 1 calc R
C21 C 0.2293(3) 1.2178(2) 0.90221(19) 0.0549(10) Uani 1 1 d .
H21A H 0.1650 1.2511 0.9171 0.066 Uiso 1 1 calc R
H21B H 0.2340 1.1520 0.9222 0.066 Uiso 1 1 calc R
C22 C 0.3255(3) 1.2809(3) 0.9212(3) 0.0791(14) Uani 1 1 d .
H22A H 0.3252 1.2893 0.9647 0.119 Uiso 1 1 calc R
H22B H 0.3220 1.3464 0.9019 0.119 Uiso 1 1 calc R
H22C H 0.3901 1.2468 0.9090 0.119 Uiso 1 1 calc R
C23 C 0.2357(3) 0.9761(2) 0.77522(15) 0.0439(8) Uani 1 1 d .
H23A H 0.2622 0.9084 0.7819 0.066 Uiso 1 1 calc R
H23B H 0.2949 1.0216 0.7690 0.066 Uiso 1 1 calc R
H23C H 0.1904 0.9766 0.7398 0.066 Uiso 1 1 calc R
C24 C 0.1920(3) 1.2992(2) 0.8003(2) 0.0628(11) Uani 1 1 d .
H24A H 0.2468 1.3485 0.8088 0.094 Uiso 1 1 calc R
H24B H 0.1239 1.3249 0.8137 0.094 Uiso 1 1 calc R
H24C H 0.1894 1.2864 0.7572 0.094 Uiso 1 1 calc R

loop_
_atom_site_aniso_label
_atom_site_aniso_U_11
_atom_site_aniso_U_22
_atom_site_aniso_U_33
_atom_site_aniso_U_23
_atom_site_aniso_U_13
_atom_site_aniso_U_12
O1 0.0350(11) 0.0242(9) 0.0381(11) -0.0026(8) -0.0087(9) 0.0017(8)
C2 0.0283(16) 0.0283(15) 0.0420(18) -0.0036(12) -0.0003(14) -0.0052(12)
O2 0.0477(13) 0.0387(12) 0.0558(14) -0.0131(10) -0.0224(12) 0.0123(10)
C3 0.0236(14) 0.0266(14) 0.0412(16) 0.0014(12) 0.0017(12) -0.0038(12)
C25 0.0361(16) 0.0249(14) 0.0475(17) -0.0019(13) 0.0029(14) -0.0024(12)
C26 0.0358(16) 0.0246(13) 0.0412(17) -0.0056(12) 0.0029(14) 0.0023(12)
C27 0.0351(17) 0.0334(15) 0.0447(18) -0.0028(13) -0.0011(14) 0.0049(13)
C28 0.049(2) 0.0392(16) 0.0452(19) 0.0021(14) 0.0043(16) 0.0049(15)
C29 0.044(2) 0.0517(19) 0.049(2) 0.0020(16) 0.0133(16) 0.0019(15)
C28' 0.0295(17) 0.074(2) 0.055(2) 0.0075(18) 0.0028(16) 0.0121(16)
C27' 0.0401(19) 0.0530(19) 0.0450(18) 0.0055(15) 0.0029(15) 0.0121(15)
N4 0.0211(12) 0.0292(11) 0.0400(14) 0.0025(10) 0.0029(10) -0.0015(9)
C5 0.0274(16) 0.0206(13) 0.0489(18) -0.0038(12) 0.0009(13) -0.0009(11)
O3 0.0222(11) 0.0400(11) 0.0520(13) 0.0030(9) 0.0048(9) 0.0026(8)
C6 0.0246(14) 0.0278(14) 0.0430(16) 0.0030(12) 0.0052(13) -0.0019(12)
C30 0.0354(17) 0.0410(17) 0.057(2) 0.0085(15) 0.0073(15) 0.0072(14)
C7 0.0244(15) 0.0327(15) 0.0485(18) 0.0039(13) -0.0023(14) -0.0029(13)
C8 0.0293(15) 0.0360(16) 0.0408(17) 0.0083(13) 0.0010(13) -0.0021(12)
C31 0.0296(15) 0.0444(17) 0.0478(19) 0.0105(14) 0.0034(14) -0.0044(14)
C9 0.0263(15) 0.0427(16) 0.0445(18) 0.0101(14) 0.0070(13) 0.0005(13)
O4 0.0247(10) 0.0412(11) 0.0543(13) 0.0022(9) -0.0001(10) 0.0045(9)
C10 0.0335(16) 0.0448(17) 0.0340(16) 0.0017(14) 0.0018(13) 0.0042(14)
C32 0.070(3) 0.046(2) 0.061(2) 0.0032(17) -0.024(2) -0.0035(18)
C11 0.0233(14) 0.0500(18) 0.0387(17) 0.0026(14) -0.0011(12) 0.0030(13)
C12 0.0239(15) 0.0486(17) 0.0365(16) 0.0039(14) -0.0007(13) 0.0039(13)
C33 0.0350(17) 0.058(2) 0.0411(18) -0.0022(15) 0.0057(14) -0.0019(15)
C13 0.0246(14) 0.0340(15) 0.0389(16) -0.0032(12) -0.0005(12) 0.0001(12)
O5 0.0219(10) 0.0365(10) 0.0415(11) -0.0039(8) -0.0003(8) 0.0002(8)
C131 0.0196(14) 0.0435(18) 0.0406(17) -0.0067(14) 0.0034(12) 0.0014(13)
O132 0.0252(10) 0.0382(12) 0.0528(13) 0.0005(9) -0.0016(9) 0.0042(9)
C132 0.0256(15) 0.0469(18) 0.068(2) -0.0090(16) -0.0017(15) -0.0007(14)
C14 0.0233(14) 0.0375(15) 0.0364(16) -0.0027(13) 0.0049(12) -0.0007(12)
C34 0.054(2) 0.052(2) 0.0450(19) -0.0074(15) -0.0101(16) 0.0198(17)
C15 0.0273(15) 0.0318(15) 0.0433(17) 0.0020(14) 0.0005(13) 0.0012(12)
C16 0.0312(15) 0.0289(14) 0.0414(17) -0.0003(13) -0.0045(13) 0.0028(12)
C35 0.0321(16) 0.0525(18) 0.050(2) 0.0037(16) 0.0011(15) -0.0030(14)
C17 0.0305(15) 0.0245(13) 0.0400(16) -0.0018(12) -0.0101(13) 0.0016(11)
C18 0.0303(15) 0.0332(15) 0.0367(16) -0.0009(12) -0.0055(12) 0.0001(13)
C19 0.0302(16) 0.0275(15) 0.0582(19) 0.0062(13) -0.0057(14) 0.0022(12)
C20 0.0287(16) 0.0276(15) 0.083(3) 0.0018(15) 0.0043(16) 0.0038(13)
C21 0.0364(17) 0.0332(16) 0.095(3) -0.0182(17) -0.0075(18) 0.0038(14)
C22 0.039(2) 0.061(2) 0.137(4) -0.041(3) -0.008(2) 0.0054(18)
C23 0.0442(18) 0.0385(16) 0.0491(19) 0.0003(14) 0.0034(15) 0.0002(15)
C24 0.0410(19) 0.0320(17) 0.115(3) 0.0108(19) 0.012(2) 0.0030(15)

loop_
_atom_type_symbol
_atom_type_description
_atom_type_scat_dispersion_real
_atom_type_scat_dispersion_imag
_atom_type_scat_source
C C 0.0033 0.0016 'International Tables Vol C Tables 4.2.6.8 and 6.1.1.4'
H H 0.0000 0.0000 'International Tables Vol C Tables 4.2.6.8 and 6.1.1.4'
N N 0.0061 0.0033 'International Tables Vol C Tables 4.2.6.8 and 6.1.1.4'
O O 0.0106 0.0060 'International Tables Vol C Tables 4.2.6.8 and 6.1.1.4'

loop_
_geom_angle_atom_site_label_1
_geom_angle_atom_site_label_2
_geom_angle_atom_site_label_3
_geom_angle
C2 O1 C17 120.5(2)
O2 C2 O1 125.3(3)
O2 C2 C3 126.3(3)
O1 C2 C3 108.4(2)
N4 C3 C2 110.4(2)
N4 C3 C25 113.6(2)
C2 C3 C25 111.8(2)
C26 C25 C3 109.5(2)
C27 C26 C27' 118.5(3)
C27 C26 C25 122.0(3)
C27' C26 C25 119.2(3)
C28 C27 C26 121.0(3)
C29 C28 C27 120.4(3)
C28 C29 C28' 119.5(3)
C27' C28' C29 119.6(3)
C26 C27' C28' 121.0(3)
C5 N4 C3 119.7(2)
O3 C5 N4 122.1(3)
O3 C5 C6 120.4(3)
N4 C5 C6 117.4(2)
C7 C6 C5 121.4(3)
C7 C6 C30 123.6(3)
C5 C6 C30 114.8(2)
C6 C7 C8 125.6(3)
C7 C8 C31 110.5(2)
C7 C8 C9 111.9(2)
C31 C8 C9 111.4(2)
O4 C9 C10 114.5(2)
O4 C9 C8 106.4(2)
C10 C9 C8 111.9(2)
C11 C10 C32 123.5(3)
C11 C10 C9 122.4(3)
C32 C10 C9 114.1(3)
C10 C11 C12 128.4(3)
C11 C12 C13 109.3(2)
C11 C12 C33 109.9(2)
C13 C12 C33 115.2(3)
O5 C13 C14 107.3(2)
O5 C13 C12 109.3(2)
C14 C13 C12 116.2(2)
C131 O5 C13 117.2(2)
O132 C131 O5 124.4(3)
O132 C131 C132 124.2(3)
O5 C131 C132 111.4(3)
C15 C14 C34 122.3(3)
C15 C14 C13 118.4(3)
C34 C14 C13 119.1(3)
C14 C15 C16 128.6(3)
C15 C16 C35 110.0(2)
C15 C16 C17 111.5(2)
C35 C16 C17 110.9(2)
O1 C17 C18 106.5(2)
O1 C17 C16 105.0(2)
C18 C17 C16 116.5(2)
C23 C18 C17 111.8(2)
C23 C18 C19 109.4(2)
C17 C18 C19 112.0(2)
C18 C19 C20 112.6(2)
C21 C20 C24 111.6(3)
C21 C20 C19 111.3(3)
C24 C20 C19 110.5(3)
C22 C21 C20 115.5(4)

loop_
_geom_bond_atom_site_label_1
_geom_bond_atom_site_label_2
_geom_bond_distance
O1 C2 1.335(3)
O1 C17 1.462(3)
C2 O2 1.190(3)
C2 C3 1.524(4)
C3 N4 1.452(4)
C3 C25 1.533(4)
C25 C26 1.517(4)
C26 C27 1.378(4)
C26 C27' 1.382(5)
C27 C28 1.377(4)
C28 C29 1.373(5)
C29 C28' 1.386(5)
C28' C27' 1.385(5)
N4 C5 1.350(4)
C5 O3 1.229(3)
C5 C6 1.499(4)
C6 C7 1.329(4)
C6 C30 1.503(4)
C7 C8 1.504(4)
C8 C31 1.528(4)
C8 C9 1.533(4)
C9 O4 1.414(4)
C9 C10 1.521(4)
C10 C11 1.316(4)
C10 C32 1.513(5)
C11 C12 1.505(4)
C12 C13 1.535(4)
C12 C33 1.536(4)
C13 O5 1.470(3)
C13 C14 1.505(4)
O5 C131 1.342(3)
C131 O132 1.200(4)
C131 C132 1.505(4)
C14 C15 1.332(4)
C14 C34 1.499(4)
C15 C16 1.504(4)
C16 C35 1.527(4)
C16 C17 1.531(4)
C17 C18 1.522(4)
C18 C23 1.520(4)
C18 C19 1.537(4)
C19 C20 1.543(4)
C20 C21 1.522(5)
C20 C24 1.526(5)
C21 C22 1.517(5)
